data_7012384
loop_
_publ_author_name
'Duraczy\'nska, Dorota'
'Nelson, John H.'

_publ_section_title
;
 Diphenylvinylphosphine (DPVP) complexes containing the
 (\h5-MeC5H4)Ru(ii) moiety: synthesis, characterization and
 reactions
;
_journal_issue 3
_journal_name_full 'Dalton Transactions'
_journal_page_first 449
_journal_page_last 457
_journal_paper_doi 10.1039/b210492j
_journal_year 2003
_chemical_formula_sum 'C36 H36 F6 N P3 Ru'
_chemical_formula_weight 790.64
_chemical_name_common 4
_chemical_name_systematic ?
_space_group_IT_number 14
_symmetry_cell_setting monoclinic
_symmetry_space_group_name_Hall '-P 2yn'
_symmetry_space_group_name_H-M 'P 1 21/n 1'
_atom_sites_solution_hydrogens geom
_atom_sites_solution_primary direct
_atom_sites_solution_secondary difmap
_audit_creation_method SHELXL-97
_cell_angle_alpha 90.00
_cell_angle_beta 97.630(8)
_cell_angle_gamma 90.00
_cell_formula_units_Z 4
_cell_length_a 13.5787(10)
_cell_length_b 13.166(4)
_cell_length_c 20.392(2)
_cell_measurement_reflns_used 27
_cell_measurement_temperature 298(2)
_cell_measurement_theta_max 12.47
_cell_measurement_theta_min 4.82
_cell_volume 3613.3(12)
_computing_cell_refinement 'Bruker XSCANS'
_computing_data_collection 'Bruker XSCANS'
_computing_data_reduction 'Bruker SHELXTL'
_computing_molecular_graphics 'Bruker SHELXTL'
_computing_publication_material 'Bruker SHELXTL'
_computing_structure_refinement 'SHELXL-97 (Sheldrick, 1997)'
_computing_structure_solution 'SHELXS-97 (Sheldrick, 1990)'
_diffrn_ambient_temperature 298(2)
_diffrn_measured_fraction_theta_full 0.895
_diffrn_measured_fraction_theta_max 0.895
_diffrn_measurement_device_type 'Bruker P4'
_diffrn_measurement_method '\w scans'
_diffrn_radiation_monochromator graphite
_diffrn_radiation_source 'fine-focus sealed tube'
_diffrn_radiation_type MoK\a
_diffrn_radiation_wavelength 0.71073
_diffrn_reflns_av_R_equivalents 0.0260
_diffrn_reflns_av_sigmaI/netI 0.0651
_diffrn_reflns_limit_h_max 16
_diffrn_reflns_limit_h_min -1
_diffrn_reflns_limit_k_max 1
_diffrn_reflns_limit_k_min -15
_diffrn_reflns_limit_l_max 24
_diffrn_reflns_limit_l_min -24
_diffrn_reflns_number 7919
_diffrn_reflns_theta_full 25.00
_diffrn_reflns_theta_max 25.00
_diffrn_reflns_theta_min 1.85
_diffrn_standards_interval_count 97
_diffrn_standards_number 3
_exptl_absorpt_coefficient_mu 0.624
_exptl_absorpt_correction_T_max 0.9676
_exptl_absorpt_correction_T_min 0.8868
_exptl_absorpt_correction_type empirical
_exptl_crystal_colour yellow
_exptl_crystal_density_diffrn 1.453
_exptl_crystal_density_method 'not measured'
_exptl_crystal_description block
_exptl_crystal_F_000 1608
_exptl_crystal_size_max .42
_exptl_crystal_size_mid .42
_exptl_crystal_size_min .42
_refine_diff_density_max 0.672
_refine_diff_density_min -0.412
_refine_diff_density_rms 0.076
_refine_ls_extinction_method none
_refine_ls_goodness_of_fit_ref 1.034
_refine_ls_hydrogen_treatment mixed
_refine_ls_matrix_type full
_refine_ls_number_parameters 424
_refine_ls_number_reflns 6367
_refine_ls_number_restraints 0
_refine_ls_restrained_S_all 1.034
_refine_ls_R_factor_all 0.0972
_refine_ls_R_factor_gt 0.0562
_refine_ls_shift/su_max 0.001
_refine_ls_shift/su_mean 0.000
_refine_ls_structure_factor_coef Fsqd
_refine_ls_weighting_details 'calc w=1/[\s^2^(Fo^2^)+(0.0668P)^2^+2.3898P] where P=(Fo^2^+2Fc^2^)/3'
_refine_ls_weighting_scheme calc
_refine_ls_wR_factor_gt 0.1262
_refine_ls_wR_factor_ref 0.1457
_reflns_number_gt 4255
_reflns_number_total 6367
_reflns_threshold_expression >2sigma(I)
_cod_data_source_file b210492j.txt
_cod_data_source_block jhn429a
_cod_depositor_comments
;
The following automatic conversions were performed:
'_symmetry_cell_setting' value 'Monoclinic' changed to 'monoclinic'
according to '/home/saulius/struct/CIF-dictionaries/cif_core.dic'
dictionary named 'cif_core.dic' version 2.4.1 from 2010-06-29.

Automatic conversion script
Id: cif_fix_enum 1527 2010-12-29 10:47:43Z saulius 
;
_cod_original_cell_volume 3613.4(12)
_cod_original_sg_symbol_H-M P2(1)/n
_cod_database_code 7012384

loop_
_symmetry_equiv_pos_as_xyz
'x, y, z'
'-x+1/2, y+1/2, -z+1/2'
'-x, -y, -z'
'x-1/2, -y-1/2, z-1/2'

loop_
_atom_site_label
_atom_site_type_symbol
_atom_site_fract_x
_atom_site_fract_y
_atom_site_fract_z
_atom_site_U_iso_or_equiv
_atom_site_adp_type
_atom_site_occupancy
_atom_site_symmetry_multiplicity
_atom_site_calc_flag
_atom_site_refinement_flags
_atom_site_disorder_assembly
_atom_site_disorder_group
Ru1 Ru 0.91628(3) 1.38215(4) 0.73723(2) 0.04259(16) Uani 1 1 d . . .
P1 P 1.02363(10) 1.24496(11) 0.74081(7) 0.0412(3) Uani 1 1 d . . .
P2 P 0.99473(12) 1.46447(12) 0.83004(8) 0.0483(4) Uani 1 1 d . . .
N1 N 1.0036(3) 1.4539(4) 0.6776(2) 0.0518(12) Uani 1 1 d . . .
C1 C 0.7804(5) 1.3510(7) 0.6642(4) 0.072(2) Uani 1 1 d . . .
C2 C 0.7834(4) 1.2858(6) 0.7191(4) 0.075(2) Uani 1 1 d . . .
H2A H 0.7832 1.2114 0.7174 0.089 Uiso 1 1 calc R . .
C3 C 0.7789(4) 1.3451(6) 0.7764(4) 0.0660(19) Uani 1 1 d . . .
H3A H 0.7735 1.3192 0.8209 0.079 Uiso 1 1 calc R . .
C4 C 0.7730(4) 1.4471(5) 0.7568(4) 0.0650(18) Uani 1 1 d . . .
H4A H 0.7645 1.5053 0.7855 0.078 Uiso 1 1 calc R . .
C5 C 0.7752(4) 1.4508(6) 0.6895(4) 0.0677(19) Uani 1 1 d . . .
H5A H 0.7702 1.5130 0.6628 0.081 Uiso 1 1 calc R . .
C6 C 0.7715(7) 1.3224(10) 0.5924(5) 0.154(5) Uani 1 1 d . . .
H6A H 0.7027 1.3139 0.5752 0.232 Uiso 1 1 calc R . .
H6B H 0.8064 1.2599 0.5879 0.232 Uiso 1 1 calc R . .
H6C H 0.7999 1.3750 0.5683 0.232 Uiso 1 1 calc R . .
C7 C 0.9327(5) 1.4385(6) 0.9016(3) 0.0656(18) Uani 1 1 d . . .
H7A H 0.9433 1.3747 0.9208 0.079 Uiso 1 1 calc R . .
C8 C 0.8747(6) 1.4999(6) 0.9289(4) 0.086(2) Uani 1 1 d . . .
H8A H 0.8617 1.5646 0.9115 0.103 Uiso 1 1 calc R . .
H8B H 0.8463 1.4790 0.9657 0.103 Uiso 1 1 calc R . .
C9 C 0.9952(5) 1.6038(4) 0.8255(3) 0.0566(16) Uani 1 1 d . . .
C10 C 1.0374(6) 1.6615(5) 0.8787(4) 0.079(2) Uani 1 1 d . . .
H10A H 1.0645 1.6292 0.9174 0.095 Uiso 1 1 calc R . .
C11 C 1.0400(6) 1.7666(6) 0.8752(5) 0.086(2) Uani 1 1 d . . .
H11A H 1.0680 1.8048 0.9113 0.104 Uiso 1 1 calc R . .
C12 C 0.9998(6) 1.8140(6) 0.8166(5) 0.091(3) Uani 1 1 d . . .
H12A H 0.9998 1.8845 0.8140 0.109 Uiso 1 1 calc R . .
C13 C 0.9608(5) 1.7587(6) 0.7636(4) 0.081(2) Uani 1 1 d . . .
H13A H 0.9360 1.7912 0.7244 0.098 Uiso 1 1 calc R . .
C14 C 0.9577(5) 1.6525(5) 0.7676(4) 0.0631(17) Uani 1 1 d . . .
H14A H 0.9303 1.6147 0.7312 0.076 Uiso 1 1 calc R . .
C15 C 1.1263(4) 1.4377(4) 0.8590(3) 0.0469(14) Uani 1 1 d . . .
C16 C 1.1991(5) 1.4881(5) 0.8306(3) 0.0641(18) Uani 1 1 d . . .
H16A H 1.1812 1.5408 0.8010 0.077 Uiso 1 1 calc R . .
C17 C 1.2983(5) 1.4619(6) 0.8453(4) 0.077(2) Uani 1 1 d . . .
H17A H 1.3465 1.4974 0.8262 0.092 Uiso 1 1 calc R . .
C18 C 1.3249(6) 1.3839(7) 0.8878(4) 0.083(2) Uani 1 1 d . . .
H18A H 1.3911 1.3639 0.8963 0.100 Uiso 1 1 calc R . .
C19 C 1.2543(5) 1.3349(6) 0.9181(3) 0.076(2) Uani 1 1 d . . .
H19A H 1.2734 1.2839 0.9487 0.092 Uiso 1 1 calc R . .
C20 C 1.1553(5) 1.3602(5) 0.9036(3) 0.0610(17) Uani 1 1 d . . .
H20A H 1.1079 1.3254 0.9238 0.073 Uiso 1 1 calc R . .
C21 C 1.1524(4) 1.2723(5) 0.7330(3) 0.0525(15) Uani 1 1 d . . .
H21A H 1.1862 1.3099 0.7675 0.063 Uiso 1 1 calc R . .
C22 C 1.2038(5) 1.2477(6) 0.6871(4) 0.076(2) Uani 1 1 d . . .
H22A H 1.1750 1.2101 0.6510 0.091 Uiso 1 1 calc R . .
H22B H 1.2700 1.2674 0.6899 0.091 Uiso 1 1 calc R . .
C23 C 0.9843(4) 1.1556(4) 0.6734(3) 0.0446(13) Uani 1 1 d . . .
C24 C 0.9444(4) 1.0610(5) 0.6834(3) 0.0534(15) Uani 1 1 d . . .
H24A H 0.9402 1.0390 0.7263 0.064 Uiso 1 1 calc R . .
C25 C 0.9112(5) 0.9996(5) 0.6312(3) 0.0627(17) Uani 1 1 d . . .
H25A H 0.8831 0.9370 0.6388 0.075 Uiso 1 1 calc R . .
C26 C 0.9191(5) 1.0296(6) 0.5675(3) 0.0666(19) Uani 1 1 d . . .
H26A H 0.8975 0.9870 0.5321 0.080 Uiso 1 1 calc R . .
C27 C 0.9592(5) 1.1235(6) 0.5565(3) 0.0679(18) Uani 1 1 d . . .
H27A H 0.9649 1.1442 0.5136 0.081 Uiso 1 1 calc R . .
C28 C 0.9906(5) 1.1857(5) 0.6084(3) 0.0571(16) Uani 1 1 d . . .
H28A H 1.0165 1.2492 0.6004 0.069 Uiso 1 1 calc R . .
C29 C 1.0386(4) 1.1633(4) 0.8144(3) 0.0455(13) Uani 1 1 d . . .
C30 C 0.9665(5) 1.1639(5) 0.8566(3) 0.0631(18) Uani 1 1 d . . .
H30A H 0.9100 1.2038 0.8468 0.076 Uiso 1 1 calc R . .
C31 C 0.9789(7) 1.1054(6) 0.9130(4) 0.093(3) Uani 1 1 d . . .
H31A H 0.9310 1.1066 0.9416 0.112 Uiso 1 1 calc R . .
C32 C 1.0615(7) 1.0455(6) 0.9272(4) 0.088(2) Uani 1 1 d . . .
H32A H 1.0701 1.0075 0.9660 0.106 Uiso 1 1 calc R . .
C33 C 1.1311(5) 1.0413(5) 0.8849(4) 0.075(2) Uani 1 1 d . . .
H33A H 1.1860 0.9990 0.8940 0.090 Uiso 1 1 calc R . .
C34 C 1.1194(5) 1.1001(5) 0.8287(3) 0.0601(17) Uani 1 1 d . . .
H34A H 1.1668 1.0972 0.7998 0.072 Uiso 1 1 calc R . .
C35 C 1.0435(5) 1.4971(6) 0.6408(4) 0.0677(19) Uani 1 1 d . . .
C36 C 1.0941(6) 1.5578(8) 0.5949(5) 0.117(3) Uani 1 1 d . . .
H36A H 1.0540 1.5601 0.5525 0.176 Uiso 1 1 calc R . .
H36B H 1.1572 1.5275 0.5904 0.176 Uiso 1 1 calc R . .
H36C H 1.1042 1.6256 0.6119 0.176 Uiso 1 1 calc R . .
P3 P 0.68598(16) 1.19528(16) 0.96608(9) 0.0706(5) Uani 1 1 d . . .
F1 F 0.7521(8) 1.2190(9) 0.9186(5) 0.312(7) Uani 1 1 d . . .
F2 F 0.7051(8) 1.2960(6) 0.9981(6) 0.264(5) Uani 1 1 d . . .
F3 F 0.6136(7) 1.1697(6) 1.0131(4) 0.217(4) Uani 1 1 d . . .
F4 F 0.6541(8) 1.0973(7) 0.9338(5) 0.252(5) Uani 1 1 d . . .
F5 F 0.7655(6) 1.1407(7) 1.0061(5) 0.249(5) Uani 1 1 d . . .
F6 F 0.5978(7) 1.2495(8) 0.9263(5) 0.253(5) Uani 1 1 d . . .

loop_
_atom_site_aniso_label
_atom_site_aniso_U_11
_atom_site_aniso_U_22
_atom_site_aniso_U_33
_atom_site_aniso_U_23
_atom_site_aniso_U_13
_atom_site_aniso_U_12
Ru1 0.0365(2) 0.0471(3) 0.0447(3) 0.0044(2) 0.00708(17) 0.0000(2)
P1 0.0395(8) 0.0454(8) 0.0395(8) 0.0037(7) 0.0081(6) -0.0023(7)
P2 0.0486(9) 0.0486(9) 0.0479(9) 0.0006(7) 0.0072(7) 0.0005(7)
N1 0.044(3) 0.057(3) 0.056(3) 0.013(3) 0.015(2) 0.006(3)
C1 0.043(4) 0.109(6) 0.063(4) -0.018(4) 0.000(3) -0.004(4)
C2 0.034(3) 0.061(4) 0.128(7) -0.008(5) 0.007(4) -0.015(3)
C3 0.040(3) 0.083(5) 0.078(5) 0.014(4) 0.017(3) -0.008(3)
C4 0.039(3) 0.071(5) 0.086(5) 0.004(4) 0.013(3) 0.008(3)
C5 0.044(4) 0.082(5) 0.075(5) 0.020(4) -0.001(3) 0.008(4)
C6 0.095(7) 0.242(13) 0.114(8) -0.080(9) -0.035(6) 0.012(8)
C7 0.070(4) 0.074(5) 0.055(4) 0.003(4) 0.017(3) 0.001(4)
C8 0.087(5) 0.111(7) 0.063(4) -0.007(4) 0.022(4) 0.006(5)
C9 0.055(4) 0.045(4) 0.073(4) -0.005(3) 0.018(3) -0.001(3)
C10 0.080(5) 0.058(4) 0.095(6) -0.016(4) -0.005(4) -0.001(4)
C11 0.085(6) 0.051(5) 0.122(7) -0.028(5) 0.007(5) -0.012(4)
C12 0.071(5) 0.057(5) 0.142(8) 0.002(6) 0.005(5) 0.006(4)
C13 0.055(4) 0.065(5) 0.119(7) 0.012(5) -0.004(4) 0.005(4)
C14 0.054(4) 0.051(4) 0.084(5) -0.003(4) 0.010(4) -0.001(3)
C15 0.050(3) 0.047(3) 0.042(3) 0.001(3) -0.001(3) -0.001(3)
C16 0.058(4) 0.061(4) 0.071(4) 0.011(4) 0.003(3) -0.004(3)
C17 0.048(4) 0.091(6) 0.088(5) 0.007(5) -0.001(4) -0.019(4)
C18 0.055(4) 0.103(6) 0.086(5) 0.001(5) -0.015(4) 0.001(5)
C19 0.070(5) 0.083(5) 0.069(5) 0.014(4) -0.020(4) 0.005(4)
C20 0.061(4) 0.065(4) 0.054(4) 0.001(3) -0.002(3) -0.011(3)
C21 0.040(3) 0.061(4) 0.057(4) 0.004(3) 0.009(3) -0.005(3)
C22 0.054(4) 0.093(6) 0.087(5) -0.002(4) 0.027(4) -0.011(4)
C23 0.040(3) 0.046(3) 0.049(3) 0.000(3) 0.011(3) -0.002(3)
C24 0.051(4) 0.059(4) 0.052(4) -0.002(3) 0.012(3) -0.008(3)
C25 0.060(4) 0.058(4) 0.071(5) -0.004(4) 0.012(3) -0.012(3)
C26 0.060(4) 0.080(5) 0.058(4) -0.025(4) 0.004(3) -0.003(4)
C27 0.079(5) 0.083(5) 0.041(3) -0.004(4) 0.008(3) -0.006(4)
C28 0.070(4) 0.061(4) 0.042(3) 0.003(3) 0.014(3) -0.007(3)
C29 0.049(3) 0.041(3) 0.046(3) 0.003(3) 0.005(3) -0.004(3)
C30 0.068(4) 0.064(4) 0.063(4) 0.019(3) 0.029(3) 0.011(3)
C31 0.125(7) 0.086(6) 0.080(5) 0.036(5) 0.056(5) 0.023(5)
C32 0.111(7) 0.085(6) 0.071(5) 0.040(4) 0.022(5) 0.009(5)
C33 0.064(4) 0.071(5) 0.086(5) 0.031(4) -0.006(4) 0.005(4)
C34 0.053(4) 0.063(4) 0.064(4) 0.014(3) 0.006(3) -0.001(3)
C35 0.053(4) 0.077(5) 0.076(5) 0.009(4) 0.019(4) 0.012(4)
C36 0.083(6) 0.139(8) 0.138(8) 0.064(7) 0.048(6) -0.006(6)
P3 0.0839(14) 0.0705(13) 0.0598(11) 0.0076(10) 0.0180(10) 0.0077(11)
F1 0.326(13) 0.330(13) 0.342(12) 0.189(11) 0.271(11) 0.092(11)
F2 0.258(11) 0.122(6) 0.399(14) -0.079(8) -0.005(11) -0.042(7)
F3 0.288(10) 0.182(7) 0.219(8) 0.007(6) 0.174(8) 0.010(7)
F4 0.250(10) 0.206(8) 0.298(11) -0.175(8) 0.032(9) -0.009(8)
F5 0.151(7) 0.256(9) 0.309(10) 0.155(9) -0.084(7) 0.016(6)
F6 0.196(9) 0.233(9) 0.309(12) 0.095(9) -0.045(8) 0.065(8)

loop_
_atom_type_symbol
_atom_type_description
_atom_type_scat_dispersion_real
_atom_type_scat_dispersion_imag
_atom_type_scat_source
C C 0.0033 0.0016 'International Tables Vol C Tables 4.2.6.8 and 6.1.1.4'
H H 0.0000 0.0000 'International Tables Vol C Tables 4.2.6.8 and 6.1.1.4'
F F 0.0171 0.0103 'International Tables Vol C Tables 4.2.6.8 and 6.1.1.4'
P P 0.1023 0.0942 'International Tables Vol C Tables 4.2.6.8 and 6.1.1.4'
Ru Ru -1.2594 0.8363 'International Tables Vol C Tables 4.2.6.8 and 6.1.1.4'
N N 0.0061 0.0033 'International Tables Vol C Tables 4.2.6.8 and 6.1.1.4'

loop_
_geom_angle_atom_site_label_1
_geom_angle_atom_site_label_2
_geom_angle_atom_site_label_3
_geom_angle
_geom_angle_site_symmetry_1
_geom_angle_site_symmetry_3
_geom_angle_publ_flag
N1 Ru1 C3 156.3(2) . . ?
N1 Ru1 C2 134.2(3) . . ?
C3 Ru1 C2 37.7(2) . . ?
N1 Ru1 C4 121.6(2) . . ?
C3 Ru1 C4 37.2(2) . . ?
C2 Ru1 C4 62.0(3) . . ?
N1 Ru1 C5 94.9(2) . . ?
C3 Ru1 C5 61.4(3) . . ?
C2 Ru1 C5 61.3(3) . . ?
C4 Ru1 C5 36.2(2) . . ?
N1 Ru1 C1 100.4(2) . . ?
C3 Ru1 C1 62.3(3) . . ?
C2 Ru1 C1 36.9(3) . . ?
C4 Ru1 C1 61.7(3) . . ?
C5 Ru1 C1 36.9(3) . . ?
N1 Ru1 P2 91.72(15) . . ?
C3 Ru1 P2 97.4(2) . . ?
C2 Ru1 P2 133.4(2) . . ?
C4 Ru1 P2 89.5(2) . . ?
C5 Ru1 P2 116.4(2) . . ?
C1 Ru1 P2 151.0(2) . . ?
N1 Ru1 P1 88.11(14) . . ?
C3 Ru1 P1 112.3(2) . . ?
C2 Ru1 P1 93.12(19) . . ?
C4 Ru1 P1 149.49(19) . . ?
C5 Ru1 P1 146.4(2) . . ?
C1 Ru1 P1 109.6(2) . . ?
P2 Ru1 P1 96.89(6) . . ?
C21 P1 C23 104.5(3) . . ?
C21 P1 C29 100.7(3) . . ?
C23 P1 C29 103.1(3) . . ?
C21 P1 Ru1 116.9(2) . . ?
C23 P1 Ru1 110.92(18) . . ?
C29 P1 Ru1 118.90(19) . . ?
C7 P2 C9 103.6(3) . . ?
C7 P2 C15 103.9(3) . . ?
C9 P2 C15 101.4(3) . . ?
C7 P2 Ru1 110.9(2) . . ?
C9 P2 Ru1 115.5(2) . . ?
C15 P2 Ru1 119.67(19) . . ?
C35 N1 Ru1 173.1(5) . . ?
C2 C1 C5 105.9(6) . . ?
C2 C1 C6 127.8(9) . . ?
C5 C1 C6 125.9(9) . . ?
C2 C1 Ru1 69.5(4) . . ?
C5 C1 Ru1 70.5(4) . . ?
C6 C1 Ru1 130.1(5) . . ?
C1 C2 C3 108.7(6) . . ?
C1 C2 Ru1 73.6(4) . . ?
C3 C2 Ru1 70.5(4) . . ?
C4 C3 C2 107.5(7) . . ?
C4 C3 Ru1 72.5(4) . . ?
C2 C3 Ru1 71.8(4) . . ?
C5 C4 C3 108.1(7) . . ?
C5 C4 Ru1 72.4(4) . . ?
C3 C4 Ru1 70.3(4) . . ?
C4 C5 C1 109.8(7) . . ?
C4 C5 Ru1 71.4(4) . . ?
C1 C5 Ru1 72.6(4) . . ?
C8 C7 P2 126.8(6) . . ?
C14 C9 C10 118.9(6) . . ?
C14 C9 P2 120.3(5) . . ?
C10 C9 P2 120.8(5) . . ?
C9 C10 C11 121.2(8) . . ?
C10 C11 C12 118.7(8) . . ?
C13 C12 C11 120.8(7) . . ?
C12 C13 C14 120.2(8) . . ?
C9 C14 C13 120.2(7) . . ?
C16 C15 C20 118.2(6) . . ?
C16 C15 P2 119.5(4) . . ?
C20 C15 P2 122.0(5) . . ?
C15 C16 C17 121.3(6) . . ?
C18 C17 C16 119.6(7) . . ?
C17 C18 C19 120.0(7) . . ?
C18 C19 C20 120.7(7) . . ?
C19 C20 C15 120.1(6) . . ?
C22 C21 P1 129.7(5) . . ?
C24 C23 C28 118.1(5) . . ?
C24 C23 P1 123.1(4) . . ?
C28 C23 P1 118.8(4) . . ?
C25 C24 C23 120.8(6) . . ?
C24 C25 C26 120.5(6) . . ?
C25 C26 C27 119.4(6) . . ?
C28 C27 C26 120.2(6) . . ?
C27 C28 C23 120.9(6) . . ?
C34 C29 C30 118.7(5) . . ?
C34 C29 P1 121.7(4) . . ?
C30 C29 P1 119.6(5) . . ?
C31 C30 C29 119.9(6) . . ?
C32 C31 C30 120.4(7) . . ?
C33 C32 C31 120.4(7) . . ?
C32 C33 C34 119.5(7) . . ?
C33 C34 C29 121.1(6) . . ?
N1 C35 C36 177.0(8) . . ?
F1 P3 F5 90.1(6) . . ?
F1 P3 F2 90.8(7) . . ?
F5 P3 F2 96.9(6) . . ?
F1 P3 F4 93.5(7) . . ?
F5 P3 F4 88.3(6) . . ?
F2 P3 F4 173.2(6) . . ?
F1 P3 F3 177.5(7) . . ?
F5 P3 F3 91.8(5) . . ?
F2 P3 F3 90.6(6) . . ?
F4 P3 F3 84.9(5) . . ?
F1 P3 F6 93.2(6) . . ?
F5 P3 F6 176.5(6) . . ?
F2 P3 F6 84.0(6) . . ?
F4 P3 F6 90.5(6) . . ?
F3 P3 F6 84.9(6) . . ?

loop_
_geom_bond_atom_site_label_1
_geom_bond_atom_site_label_2
_geom_bond_distance
_geom_bond_site_symmetry_2
_geom_bond_publ_flag
Ru1 N1 2.040(5) . ?
Ru1 C3 2.181(6) . ?
Ru1 C2 2.197(6) . ?
Ru1 C4 2.210(6) . ?
Ru1 C5 2.223(6) . ?
Ru1 C1 2.250(6) . ?
Ru1 P2 2.3142(17) . ?
Ru1 P1 2.3161(16) . ?
P1 C21 1.812(6) . ?
P1 C23 1.835(6) . ?
P1 C29 1.835(6) . ?
P2 C7 1.811(6) . ?
P2 C9 1.837(6) . ?
P2 C15 1.840(6) . ?
N1 C35 1.135(7) . ?
C1 C2 1.408(10) . ?
C1 C5 1.418(10) . ?
C1 C6 1.500(10) . ?
C2 C3 1.414(9) . ?
C3 C4 1.400(9) . ?
C4 C5 1.378(9) . ?
C7 C8 1.304(9) . ?
C9 C14 1.378(9) . ?
C9 C10 1.385(9) . ?
C10 C11 1.386(10) . ?
C11 C12 1.393(11) . ?
C12 C13 1.351(10) . ?
C13 C14 1.402(9) . ?
C15 C16 1.380(8) . ?
C15 C20 1.389(8) . ?
C16 C17 1.384(9) . ?
C17 C18 1.362(10) . ?
C18 C19 1.368(10) . ?
C19 C20 1.379(9) . ?
C21 C22 1.283(8) . ?
C23 C24 1.384(8) . ?
C23 C28 1.397(7) . ?
C24 C25 1.366(8) . ?
C25 C26 1.376(9) . ?
C26 C27 1.381(9) . ?
C27 C28 1.361(8) . ?
C29 C34 1.377(8) . ?
C29 C30 1.386(8) . ?
C30 C31 1.375(9) . ?
C31 C32 1.370(10) . ?
C32 C33 1.363(10) . ?
C33 C34 1.375(8) . ?
C35 C36 1.469(10) . ?
P3 F1 1.440(6) . ?
P3 F5 1.454(6) . ?
P3 F2 1.486(8) . ?
P3 F4 1.486(7) . ?
P3 F3 1.500(7) . ?
P3 F6 1.530(8) . ?
